data_7128985
loop_
_publ_author_name
'Liang, Qiuming'
'Hayashi, Kasumi'
'li, Longfei longfei'
'Song, Datong'

_publ_section_title
;
 Dioxygenation of unprotected mesoionic N&#x2011;heterocyclic olefins
;
_journal_name_full 'Chemical Communications'
_journal_paper_doi 10.1039/D1CC04695K
_journal_year 2021
_chemical_formula_sum 'C25 H25 Cl2 N3 O2'
_chemical_formula_weight 470.38
_space_group_crystal_system triclinic
_space_group_IT_number 2
_space_group_name_Hall '-P 1'
_space_group_name_H-M_alt 'P -1'
_atom_sites_solution_hydrogens geom
_audit_creation_method SHELXL-2016/6
_audit_update_record
;
2021-08-19 deposited with the CCDC.	2021-09-22 downloaded from the CCDC.
;
_cell_angle_alpha 93.664(11)
_cell_angle_beta 116.197(9)
_cell_angle_gamma 115.492(9)
_cell_formula_units_Z 2
_cell_length_a 11.279(3)
_cell_length_b 11.539(4)
_cell_length_c 11.879(4)
_cell_measurement_reflns_used 41856
_cell_measurement_temperature 150(2)
_cell_measurement_theta_max 27.988
_cell_measurement_theta_min 2.343
_cell_volume 1189.1(7)
_computing_structure_refinement 'SHELXL-2016/6 (Sheldrick, 2016)'
_computing_structure_solution 'SHELXT 2018/2 (Sheldrick, 2018)'
_diffrn_ambient_temperature 150(2)
_diffrn_measured_fraction_theta_full 0.997
_diffrn_measured_fraction_theta_max 0.990
_diffrn_measurement_device_type 'Bruker Kappa Photon II'
_diffrn_measurement_method 'omega and phi scans'
_diffrn_radiation_type MoK\a
_diffrn_radiation_wavelength 0.71073
_diffrn_reflns_av_R_equivalents 0.0351
_diffrn_reflns_av_unetI/netI 0.0263
_diffrn_reflns_Laue_measured_fraction_full 0.997
_diffrn_reflns_Laue_measured_fraction_max 0.990
_diffrn_reflns_limit_h_max 14
_diffrn_reflns_limit_h_min -14
_diffrn_reflns_limit_k_max 15
_diffrn_reflns_limit_k_min -15
_diffrn_reflns_limit_l_max 15
_diffrn_reflns_limit_l_min -15
_diffrn_reflns_number 41856
_diffrn_reflns_point_group_measured_fraction_full 0.997
_diffrn_reflns_point_group_measured_fraction_max 0.990
_diffrn_reflns_theta_full 25.242
_diffrn_reflns_theta_max 27.988
_diffrn_reflns_theta_min 2.343
_exptl_absorpt_coefficient_mu 0.300
_exptl_absorpt_correction_T_max 0.7456
_exptl_absorpt_correction_T_min 0.6837
_exptl_absorpt_correction_type multi-scan
_exptl_absorpt_process_details
;
 SADABS 2016/2: Krause, L., Herbst-Irmer, R., Sheldrick G.M. & Stalke D.,
 J. Appl. Cryst. 48 (2015) 3-10
;
_exptl_crystal_colour colorless
_exptl_crystal_density_diffrn 1.314
_exptl_crystal_description plate
_exptl_crystal_F_000 492
_exptl_crystal_size_max 0.400
_exptl_crystal_size_mid 0.200
_exptl_crystal_size_min 0.050
_refine_diff_density_max 0.581
_refine_diff_density_min -0.390
_refine_diff_density_rms 0.061
_refine_ls_extinction_method none
_refine_ls_goodness_of_fit_ref 1.048
_refine_ls_hydrogen_treatment constr
_refine_ls_matrix_type full
_refine_ls_number_parameters 292
_refine_ls_number_reflns 5673
_refine_ls_number_restraints 0
_refine_ls_restrained_S_all 1.048
_refine_ls_R_factor_all 0.0576
_refine_ls_R_factor_gt 0.0428
_refine_ls_shift/su_max 0.001
_refine_ls_shift/su_mean 0.000
_refine_ls_structure_factor_coef Fsqd
_refine_ls_weighting_details 'w=1/[\s^2^(Fo^2^)+(0.0645P)^2^+0.3801P] where P=(Fo^2^+2Fc^2^)/3'
_refine_ls_weighting_scheme calc
_refine_ls_wR_factor_gt 0.1170
_refine_ls_wR_factor_ref 0.1239
_reflns_Friedel_coverage 0.000
_reflns_number_gt 4429
_reflns_number_total 5673
_reflns_threshold_expression 'I > 2\s(I)'
_cod_data_source_file d1cc04695k2.cif
_cod_data_source_block wl507
_cod_original_cell_volume 1189.0(7)
_cod_database_code 7128985
_shelx_shelxl_version_number 2016/6
_shelx_space_group_comment
;
The symmetry employed for this shelxl refinement is uniquely defined
by the following loop, which should always be used as a source of
symmetry information in preference to the above space-group names.
They are only intended as comments.
;
_shelx_estimated_absorpt_t_min 0.889
_shelx_estimated_absorpt_t_max 0.985

loop_
_space_group_symop_operation_xyz
'x, y, z'
'-x, -y, -z'

loop_
_atom_site_label
_atom_site_type_symbol
_atom_site_fract_x
_atom_site_fract_y
_atom_site_fract_z
_atom_site_U_iso_or_equiv
_atom_site_adp_type
_atom_site_occupancy
_atom_site_site_symmetry_order
_atom_site_calc_flag
_atom_site_refinement_flags_posn
_atom_site_refinement_flags_adp
_atom_site_refinement_flags_occupancy
_atom_site_disorder_assembly
_atom_site_disorder_group
Cl1 Cl 0.44484(5) 0.12635(5) 0.49302(5) 0.04883(15) Uani 1 1 d . . . . .
O1 O 0.20471(17) 0.46670(14) 0.28955(12) 0.0487(3) Uani 1 1 d . . . . .
N1 N 0.25491(14) 0.48437(13) 0.64249(12) 0.0259(3) Uani 1 1 d . . . . .
C1 C -0.0332(2) 0.14832(18) 0.02542(18) 0.0374(4) Uani 1 1 d . . . . .
H1 H 0.015231 0.100654 0.067419 0.045 Uiso 1 1 calc R U . . .
Cl2 Cl 0.35183(6) 0.21355(5) 0.65993(5) 0.05019(15) Uani 1 1 d . . . . .
O2 O 0.19901(13) 0.27283(13) 0.29445(12) 0.0394(3) Uani 1 1 d . . . . .
N2 N 0.33637(15) 0.54171(14) 0.77247(12) 0.0289(3) Uani 1 1 d . . . . .
C2 C -0.1518(2) 0.0890(2) -0.1069(2) 0.0459(5) Uani 1 1 d . . . . .
H2 H -0.184035 0.001517 -0.154699 0.055 Uiso 1 1 calc R U . . .
N3 N 0.47937(14) 0.61352(14) 0.79880(12) 0.0280(3) Uani 1 1 d . . . . .
C3 C -0.2213(3) 0.1574(2) -0.1673(2) 0.0594(6) Uani 1 1 d . . . . .
H3 H -0.300904 0.117871 -0.257835 0.071 Uiso 1 1 calc R U . . .
C4 C -0.1769(3) 0.2837(3) -0.0979(2) 0.0819(9) Uani 1 1 d . . . . .
H4 H -0.227550 0.329806 -0.139921 0.098 Uiso 1 1 calc R U . . .
C5 C -0.0582(3) 0.3430(2) 0.0333(2) 0.0627(7) Uani 1 1 d . . . . .
H5 H -0.026732 0.430552 0.080352 0.075 Uiso 1 1 calc R U . . .
C6 C 0.0151(2) 0.27624(18) 0.09657(16) 0.0346(4) Uani 1 1 d . . . . .
C7 C 0.1514(2) 0.34482(17) 0.24030(17) 0.0326(3) Uani 1 1 d . . . . .
C8 C 0.34288(18) 0.51809(16) 0.58706(15) 0.0283(3) Uani 1 1 d . . . . .
H8 H 0.309187 0.488973 0.496262 0.034 Uiso 1 1 calc R U . . .
C9 C 0.48984(18) 0.60267(17) 0.68971(15) 0.0296(3) Uani 1 1 d . . . . .
H9 H 0.580444 0.645046 0.685631 0.035 Uiso 1 1 calc R U . . .
C10 C 0.60410(17) 0.69622(16) 0.93319(14) 0.0283(3) Uani 1 1 d . . . . .
C11 C 0.62447(19) 0.82084(18) 0.98141(16) 0.0351(4) Uani 1 1 d . . . . .
C12 C 0.7509(2) 0.90191(18) 1.10711(16) 0.0363(4) Uani 1 1 d . . . . .
H12 H 0.768579 0.987669 1.143125 0.044 Uiso 1 1 calc R U . . .
C13 C 0.85217(18) 0.86124(17) 1.18169(15) 0.0321(3) Uani 1 1 d . . . . .
C14 C 0.82351(18) 0.73442(17) 1.12936(15) 0.0312(3) Uani 1 1 d . . . . .
H14 H 0.891031 0.705331 1.180947 0.037 Uiso 1 1 calc R U . . .
C15 C 0.69929(18) 0.64858(16) 1.00400(15) 0.0285(3) Uani 1 1 d . . . . .
C16 C 0.5167(3) 0.8671(2) 0.9015(2) 0.0552(6) Uani 1 1 d . . . . .
H16A H 0.495138 0.848544 0.810797 0.083 Uiso 1 1 calc R U . . .
H16B H 0.564442 0.964383 0.941090 0.083 Uiso 1 1 calc R U . . .
H16C H 0.420353 0.818360 0.900633 0.083 Uiso 1 1 calc R U . . .
C17 C 0.9914(2) 0.95415(19) 1.31532(17) 0.0410(4) Uani 1 1 d . . . . .
H17A H 1.057813 0.915661 1.347637 0.062 Uiso 1 1 calc R U . . .
H17B H 0.958556 0.964512 1.377280 0.062 Uiso 1 1 calc R U . . .
H17C H 1.048350 1.042727 1.308018 0.062 Uiso 1 1 calc R U . . .
C18 C 0.6707(2) 0.51187(18) 0.94904(17) 0.0372(4) Uani 1 1 d . . . . .
H18A H 0.565206 0.442458 0.920477 0.056 Uiso 1 1 calc R U . . .
H18B H 0.743302 0.493486 1.017438 0.056 Uiso 1 1 calc R U . . .
H18C H 0.684823 0.510606 0.873385 0.056 Uiso 1 1 calc R U . . .
C19 C 0.09090(17) 0.39496(16) 0.57845(15) 0.0265(3) Uani 1 1 d . . . . .
C20 C 0.01835(18) 0.28697(17) 0.46792(16) 0.0322(3) Uani 1 1 d . . . . .
H20 H 0.074299 0.273137 0.433165 0.039 Uiso 1 1 calc R U . . .
C21 C -0.1391(2) 0.19921(19) 0.40920(17) 0.0386(4) Uani 1 1 d . . . . .
H21 H -0.192181 0.124870 0.332381 0.046 Uiso 1 1 calc R U . . .
C22 C -0.21914(19) 0.21922(19) 0.46168(17) 0.0381(4) Uani 1 1 d . . . . .
H22 H -0.326173 0.157203 0.421970 0.046 Uiso 1 1 calc R U . . .
C23 C -0.14444(19) 0.32889(19) 0.57159(17) 0.0352(4) Uani 1 1 d . . . . .
H23 H -0.200409 0.342388 0.606508 0.042 Uiso 1 1 calc R U . . .
C24 C 0.01248(19) 0.41933(17) 0.63091(16) 0.0305(3) Uani 1 1 d . . . . .
H24 H 0.064730 0.495849 0.705460 0.037 Uiso 1 1 calc R U . . .
C25 C 0.4327(2) 0.25926(18) 0.56045(17) 0.0355(4) Uani 1 1 d . . . . .
H25A H 0.536852 0.340493 0.614300 0.043 Uiso 1 1 calc R U . . .
H25B H 0.368624 0.282215 0.487812 0.043 Uiso 1 1 calc R U . . .

loop_
_atom_site_aniso_label
_atom_site_aniso_U_11
_atom_site_aniso_U_22
_atom_site_aniso_U_33
_atom_site_aniso_U_23
_atom_site_aniso_U_13
_atom_site_aniso_U_12
Cl1 0.0445(3) 0.0497(3) 0.0544(3) 0.0090(2) 0.0256(2) 0.0269(2)
O1 0.0603(9) 0.0432(8) 0.0245(6) 0.0051(5) 0.0134(6) 0.0224(7)
N1 0.0261(6) 0.0304(7) 0.0193(6) 0.0084(5) 0.0095(5) 0.0153(5)
C1 0.0393(9) 0.0372(9) 0.0343(9) 0.0105(7) 0.0167(8) 0.0211(8)
Cl2 0.0521(3) 0.0518(3) 0.0413(3) 0.0108(2) 0.0299(2) 0.0173(2)
O2 0.0331(6) 0.0507(8) 0.0337(6) 0.0187(6) 0.0143(5) 0.0233(6)
N2 0.0272(6) 0.0343(7) 0.0211(6) 0.0084(5) 0.0104(5) 0.0149(6)
C2 0.0460(10) 0.0382(10) 0.0403(10) 0.0020(8) 0.0182(9) 0.0171(9)
N3 0.0251(6) 0.0337(7) 0.0209(6) 0.0084(5) 0.0101(5) 0.0138(6)
C3 0.0577(13) 0.0670(14) 0.0277(10) 0.0011(9) 0.0015(9) 0.0354(12)
C4 0.101(2) 0.0853(19) 0.0400(12) 0.0053(12) -0.0005(13) 0.0727(18)
C5 0.0841(16) 0.0610(14) 0.0317(10) 0.0035(9) 0.0067(10) 0.0543(13)
C6 0.0391(9) 0.0389(9) 0.0265(8) 0.0105(7) 0.0150(7) 0.0227(8)
C7 0.0402(9) 0.0373(9) 0.0328(8) 0.0165(7) 0.0257(7) 0.0217(8)
C8 0.0298(7) 0.0340(8) 0.0228(7) 0.0101(6) 0.0138(6) 0.0174(7)
C9 0.0297(8) 0.0363(9) 0.0232(7) 0.0107(6) 0.0139(6) 0.0169(7)
C10 0.0259(7) 0.0338(8) 0.0184(7) 0.0070(6) 0.0096(6) 0.0123(7)
C11 0.0348(8) 0.0414(9) 0.0268(8) 0.0090(7) 0.0124(7) 0.0218(8)
C12 0.0396(9) 0.0346(9) 0.0282(8) 0.0050(7) 0.0143(7) 0.0182(8)
C13 0.0294(8) 0.0358(9) 0.0217(7) 0.0083(6) 0.0123(6) 0.0106(7)
C14 0.0309(8) 0.0367(9) 0.0241(7) 0.0136(7) 0.0131(7) 0.0165(7)
C15 0.0297(7) 0.0326(8) 0.0235(7) 0.0119(6) 0.0147(6) 0.0149(7)
C16 0.0560(12) 0.0565(13) 0.0426(11) 0.0065(9) 0.0078(10) 0.0404(11)
C17 0.0361(9) 0.0417(10) 0.0256(8) 0.0049(7) 0.0099(7) 0.0119(8)
C18 0.0460(10) 0.0391(9) 0.0284(8) 0.0134(7) 0.0176(8) 0.0247(8)
C19 0.0243(7) 0.0318(8) 0.0239(7) 0.0130(6) 0.0100(6) 0.0167(6)
C20 0.0299(8) 0.0373(9) 0.0269(8) 0.0086(7) 0.0128(7) 0.0175(7)
C21 0.0312(8) 0.0408(10) 0.0305(9) 0.0046(7) 0.0104(7) 0.0150(8)
C22 0.0245(8) 0.0453(10) 0.0363(9) 0.0135(8) 0.0111(7) 0.0164(7)
C23 0.0317(8) 0.0482(10) 0.0367(9) 0.0201(8) 0.0186(7) 0.0272(8)
C24 0.0335(8) 0.0359(8) 0.0269(8) 0.0133(7) 0.0143(7) 0.0225(7)
C25 0.0352(8) 0.0386(9) 0.0314(9) 0.0113(7) 0.0165(7) 0.0187(7)

loop_
_atom_type_symbol
_atom_type_description
_atom_type_scat_dispersion_real
_atom_type_scat_dispersion_imag
_atom_type_scat_source
C C 0.0033 0.0016 'International Tables Vol C Tables 4.2.6.8 and 6.1.1.4'
H H 0.0000 0.0000 'International Tables Vol C Tables 4.2.6.8 and 6.1.1.4'
N N 0.0061 0.0033 'International Tables Vol C Tables 4.2.6.8 and 6.1.1.4'
O O 0.0106 0.0060 'International Tables Vol C Tables 4.2.6.8 and 6.1.1.4'
Cl Cl 0.1484 0.1585 'International Tables Vol C Tables 4.2.6.8 and 6.1.1.4'

loop_
_geom_angle_atom_site_label_1
_geom_angle_atom_site_label_2
_geom_angle_atom_site_label_3
_geom_angle
_geom_angle_site_symmetry_1
_geom_angle_site_symmetry_3
_geom_angle_publ_flag
N2 N1 C8 112.98(13) . . ?
N2 N1 C19 118.70(12) . . ?
C8 N1 C19 128.31(13) . . ?
C6 C1 C2 120.83(17) . . ?
C6 C1 H1 119.6 . . ?
C2 C1 H1 119.6 . . ?
N3 N2 N1 103.32(12) . . ?
C3 C2 C1 119.63(18) . . ?
C3 C2 H2 120.2 . . ?
C1 C2 H2 120.2 . . ?
N2 N3 C9 113.07(13) . . ?
N2 N3 C10 119.96(12) . . ?
C9 N3 C10 126.93(13) . . ?
C2 C3 C4 120.50(19) . . ?
C2 C3 H3 119.7 . . ?
C4 C3 H3 119.7 . . ?
C3 C4 C5 119.8(2) . . ?
C3 C4 H4 120.1 . . ?
C5 C4 H4 120.1 . . ?
C6 C5 C4 120.8(2) . . ?
C6 C5 H5 119.6 . . ?
C4 C5 H5 119.6 . . ?
C5 C6 C1 118.41(16) . . ?
C5 C6 C7 120.65(16) . . ?
C1 C6 C7 120.88(15) . . ?
O1 C7 O2 126.51(17) . . ?
O1 C7 C6 117.02(15) . . ?
O2 C7 C6 116.45(15) . . ?
N1 C8 C9 105.20(14) . . ?
N1 C8 H8 127.4 . . ?
C9 C8 H8 127.4 . . ?
N3 C9 C8 105.44(14) . . ?
N3 C9 H9 127.3 . . ?
C8 C9 H9 127.3 . . ?
C15 C10 C11 124.09(14) . . ?
C15 C10 N3 117.99(14) . . ?
C11 C10 N3 117.88(14) . . ?
C12 C11 C10 116.68(15) . . ?
C12 C11 C16 121.23(16) . . ?
C10 C11 C16 122.09(16) . . ?
C13 C12 C11 121.95(16) . . ?
C13 C12 H12 119.0 . . ?
C11 C12 H12 119.0 . . ?
C12 C13 C14 118.62(15) . . ?
C12 C13 C17 120.41(16) . . ?
C14 C13 C17 120.96(16) . . ?
C13 C14 C15 122.26(15) . . ?
C13 C14 H14 118.9 . . ?
C15 C14 H14 118.9 . . ?
C10 C15 C14 116.37(15) . . ?
C10 C15 C18 122.22(14) . . ?
C14 C15 C18 121.40(15) . . ?
C11 C16 H16A 109.5 . . ?
C11 C16 H16B 109.5 . . ?
H16A C16 H16B 109.5 . . ?
C11 C16 H16C 109.5 . . ?
H16A C16 H16C 109.5 . . ?
H16B C16 H16C 109.5 . . ?
C13 C17 H17A 109.5 . . ?
C13 C17 H17B 109.5 . . ?
H17A C17 H17B 109.5 . . ?
C13 C17 H17C 109.5 . . ?
H17A C17 H17C 109.5 . . ?
H17B C17 H17C 109.5 . . ?
C15 C18 H18A 109.5 . . ?
C15 C18 H18B 109.5 . . ?
H18A C18 H18B 109.5 . . ?
C15 C18 H18C 109.5 . . ?
H18A C18 H18C 109.5 . . ?
H18B C18 H18C 109.5 . . ?
C20 C19 C24 122.61(15) . . ?
C20 C19 N1 118.41(14) . . ?
C24 C19 N1 118.97(14) . . ?
C19 C20 C21 117.91(15) . . ?
C19 C20 H20 121.0 . . ?
C21 C20 H20 121.0 . . ?
C22 C21 C20 120.58(17) . . ?
C22 C21 H21 119.7 . . ?
C20 C21 H21 119.7 . . ?
C21 C22 C23 120.50(16) . . ?
C21 C22 H22 119.7 . . ?
C23 C22 H22 119.8 . . ?
C22 C23 C24 120.03(15) . . ?
C22 C23 H23 120.0 . . ?
C24 C23 H23 120.0 . . ?
C19 C24 C23 118.32(16) . . ?
C19 C24 H24 120.8 . . ?
C23 C24 H24 120.8 . . ?
Cl2 C25 Cl1 111.34(10) . . ?
Cl2 C25 H25A 109.4 . . ?
Cl1 C25 H25A 109.4 . . ?
Cl2 C25 H25B 109.4 . . ?
Cl1 C25 H25B 109.4 . . ?
H25A C25 H25B 108.0 . . ?

loop_
_geom_bond_atom_site_label_1
_geom_bond_atom_site_label_2
_geom_bond_distance
_geom_bond_site_symmetry_2
_geom_bond_publ_flag
Cl1 C25 1.7701(19) . ?
O1 C7 1.240(2) . ?
N1 N2 1.3265(18) . ?
N1 C8 1.359(2) . ?
N1 C19 1.4421(19) . ?
C1 C6 1.390(2) . ?
C1 C2 1.396(3) . ?
C1 H1 0.9500 . ?
Cl2 C25 1.7674(18) . ?
O2 C7 1.241(2) . ?
N2 N3 1.3256(19) . ?
C2 C3 1.364(3) . ?
C2 H2 0.9500 . ?
N3 C9 1.355(2) . ?
N3 C10 1.451(2) . ?
C3 C4 1.381(3) . ?
C3 H3 0.9500 . ?
C4 C5 1.387(3) . ?
C4 H4 0.9500 . ?
C5 C6 1.384(3) . ?
C5 H5 0.9500 . ?
C6 C7 1.539(2) . ?
C8 C9 1.363(2) . ?
C8 H8 0.9500 . ?
C9 H9 0.9500 . ?
C10 C15 1.390(2) . ?
C10 C11 1.394(2) . ?
C11 C12 1.390(2) . ?
C11 C16 1.506(2) . ?
C12 C13 1.390(2) . ?
C12 H12 0.9500 . ?
C13 C14 1.390(2) . ?
C13 C17 1.506(2) . ?
C14 C15 1.392(2) . ?
C14 H14 0.9500 . ?
C15 C18 1.504(2) . ?
C16 H16A 0.9800 . ?
C16 H16B 0.9800 . ?
C16 H16C 0.9800 . ?
C17 H17A 0.9800 . ?
C17 H17B 0.9800 . ?
C17 H17C 0.9800 . ?
C18 H18A 0.9800 . ?
C18 H18B 0.9800 . ?
C18 H18C 0.9800 . ?
C19 C20 1.382(2) . ?
C19 C24 1.389(2) . ?
C20 C21 1.391(2) . ?
C20 H20 0.9500 . ?
C21 C22 1.384(3) . ?
C21 H21 0.9500 . ?
C22 C23 1.384(3) . ?
C22 H22 0.9500 . ?
C23 C24 1.390(2) . ?
C23 H23 0.9500 . ?
C24 H24 0.9500 . ?
C25 H25A 0.9900 . ?
C25 H25B 0.9900 . ?

loop_
_geom_torsion_atom_site_label_1
_geom_torsion_atom_site_label_2
_geom_torsion_atom_site_label_3
_geom_torsion_atom_site_label_4
_geom_torsion
_geom_torsion_site_symmetry_1
_geom_torsion_site_symmetry_2
_geom_torsion_site_symmetry_3
_geom_torsion_site_symmetry_4
_geom_torsion_publ_flag
C8 N1 N2 N3 0.11(16) . . . . ?
C19 N1 N2 N3 178.86(12) . . . . ?
C6 C1 C2 C3 0.0(3) . . . . ?
N1 N2 N3 C9 -0.12(17) . . . . ?
N1 N2 N3 C10 177.84(13) . . . . ?
C1 C2 C3 C4 -1.1(4) . . . . ?
C2 C3 C4 C5 1.6(5) . . . . ?
C3 C4 C5 C6 -1.1(5) . . . . ?
C4 C5 C6 C1 0.0(4) . . . . ?
C4 C5 C6 C7 177.3(2) . . . . ?
C2 C1 C6 C5 0.5(3) . . . . ?
C2 C1 C6 C7 -176.78(16) . . . . ?
C5 C6 C7 O1 -9.4(3) . . . . ?
C1 C6 C7 O1 167.80(17) . . . . ?
C5 C6 C7 O2 171.96(19) . . . . ?
C1 C6 C7 O2 -10.8(2) . . . . ?
N2 N1 C8 C9 -0.06(18) . . . . ?
C19 N1 C8 C9 -178.66(14) . . . . ?
N2 N3 C9 C8 0.09(18) . . . . ?
C10 N3 C9 C8 -177.70(15) . . . . ?
N1 C8 C9 N3 -0.02(17) . . . . ?
N2 N3 C10 C15 103.36(17) . . . . ?
C9 N3 C10 C15 -79.0(2) . . . . ?
N2 N3 C10 C11 -79.03(19) . . . . ?
C9 N3 C10 C11 98.6(2) . . . . ?
C15 C10 C11 C12 1.6(3) . . . . ?
N3 C10 C11 C12 -175.81(15) . . . . ?
C15 C10 C11 C16 -179.07(18) . . . . ?
N3 C10 C11 C16 3.5(3) . . . . ?
C10 C11 C12 C13 -0.2(3) . . . . ?
C16 C11 C12 C13 -179.45(18) . . . . ?
C11 C12 C13 C14 -1.4(3) . . . . ?
C11 C12 C13 C17 177.56(16) . . . . ?
C12 C13 C14 C15 1.6(2) . . . . ?
C17 C13 C14 C15 -177.36(15) . . . . ?
C11 C10 C15 C14 -1.5(2) . . . . ?
N3 C10 C15 C14 175.98(13) . . . . ?
C11 C10 C15 C18 178.55(16) . . . . ?
N3 C10 C15 C18 -4.0(2) . . . . ?
C13 C14 C15 C10 -0.2(2) . . . . ?
C13 C14 C15 C18 179.78(15) . . . . ?
N2 N1 C19 C20 -147.27(15) . . . . ?
C8 N1 C19 C20 31.3(2) . . . . ?
N2 N1 C19 C24 31.8(2) . . . . ?
C8 N1 C19 C24 -149.64(16) . . . . ?
C24 C19 C20 C21 -0.9(2) . . . . ?
N1 C19 C20 C21 178.20(14) . . . . ?
C19 C20 C21 C22 -0.9(3) . . . . ?
C20 C21 C22 C23 1.6(3) . . . . ?
C21 C22 C23 C24 -0.6(3) . . . . ?
C20 C19 C24 C23 1.9(2) . . . . ?
N1 C19 C24 C23 -177.20(14) . . . . ?
C22 C23 C24 C19 -1.1(2) . . . . ?
